data_8105719
loop_
_publ_author_name
'Zhang, Jingxiao'
'Huang, Xuezhen'

_publ_section_title
;
 The crystal structure of
 (2E,4E)-1-ferrocenyl-5-phenylpenta-2,4-dien-1-one, C21H18FeO
;
_journal_issue 3
_journal_name_full 'Zeitschrift f\"ur Kristallographie - New Crystal Structures'
_journal_page_first 445
_journal_page_last 447
_journal_paper_doi 10.1515/ncrs-2022-0048
_journal_volume 237
_journal_year 2022
_chemical_formula_moiety 'C21 H18 Fe O'
_chemical_formula_sum 'C21 H18 Fe O'
_chemical_formula_weight 342.20
_space_group_crystal_system monoclinic
_space_group_IT_number 14
_space_group_name_Hall '-P 2ybc'
_space_group_name_H-M_alt 'P 1 21/c 1'
_atom_sites_solution_hydrogens geom
_cell_angle_alpha 90
_cell_angle_beta 92.803(2)
_cell_angle_gamma 90
_cell_formula_units_Z 4
_cell_length_a 5.8577(3)
_cell_length_b 11.2160(5)
_cell_length_c 24.1507(11)
_cell_measurement_reflns_used 3296
_cell_measurement_temperature 170
_cell_measurement_theta_max 25.98
_cell_measurement_theta_min 3.12
_cell_volume 1584.80(13)
_computing_cell_refinement 'SAINT V8.40A (?, 2016) [1]'
_computing_data_reduction 'SAINT V8.40A (?, 2016) [1]'
_computing_molecular_graphics 'Olex2 1.5 (Dolomanov et al., 2009) [2]'
_computing_publication_material 'Olex2 1.5 (Dolomanov et al., 2009) [2]'
_computing_structure_refinement 'SHELXL 2019/2 (Sheldrick, 2015) [3]'
_computing_structure_solution 'ShelXT (Sheldrick, 2015) [4]'
_diffrn_ambient_temperature 170.00
_diffrn_measured_fraction_theta_full 0.978
_diffrn_measured_fraction_theta_max 0.970
_diffrn_measurement_device_type 'Bruker APEX-II CCD'
_diffrn_measurement_method '\f and \w scans'
_diffrn_radiation_type MoK\a
_diffrn_radiation_wavelength 0.71073
_diffrn_reflns_av_R_equivalents 0.0565
_diffrn_reflns_av_unetI/netI 0.0510
_diffrn_reflns_Laue_measured_fraction_full 0.978
_diffrn_reflns_Laue_measured_fraction_max 0.970
_diffrn_reflns_limit_h_max 6
_diffrn_reflns_limit_h_min -7
_diffrn_reflns_limit_k_max 14
_diffrn_reflns_limit_k_min -14
_diffrn_reflns_limit_l_max 28
_diffrn_reflns_limit_l_min -29
_diffrn_reflns_number 13035
_diffrn_reflns_point_group_measured_fraction_full 0.978
_diffrn_reflns_point_group_measured_fraction_max 0.970
_diffrn_reflns_theta_full 25.242
_diffrn_reflns_theta_max 26.396
_diffrn_reflns_theta_min 2.002
_exptl_absorpt_coefficient_mu 0.953
_exptl_absorpt_correction_T_max 0.7454
_exptl_absorpt_correction_T_min 0.6835
_exptl_absorpt_correction_type none
_exptl_absorpt_process_details
;
SADABS-2016/2 (Bruker,2016/2) was used for absorption correction.
wR2(int) was 0.0637 before and 0.0503 after correction.
The Ratio of minimum to maximum transmission is 0.9170.
The \l/2 correction factor is Not present.
;
_exptl_crystal_colour colourless
_exptl_crystal_colour_primary colourless
_exptl_crystal_density_diffrn 1.434
_exptl_crystal_description block
_exptl_crystal_F_000 712
_exptl_crystal_size_max 0.15
_exptl_crystal_size_mid 0.08
_exptl_crystal_size_min 0.05
_refine_diff_density_max 0.339
_refine_diff_density_min -0.372
_refine_diff_density_rms 0.076
_refine_ls_extinction_coef .
_refine_ls_extinction_method none
_refine_ls_goodness_of_fit_ref 1.097
_refine_ls_hydrogen_treatment constr
_refine_ls_matrix_type full
_refine_ls_number_parameters 208
_refine_ls_number_reflns 3155
_refine_ls_number_restraints 0
_refine_ls_restrained_S_all 1.097
_refine_ls_R_factor_all 0.0633
_refine_ls_R_factor_gt 0.0383
_refine_ls_shift/su_max 0.001
_refine_ls_shift/su_mean 0.000
_refine_ls_structure_factor_coef Fsqd
_refine_ls_weighting_details 'w=1/[\s^2^(Fo^2^)+(0.0098P)^2^+1.4817P] where P=(Fo^2^+2Fc^2^)/3'
_refine_ls_weighting_scheme calc
_refine_ls_wR_factor_gt 0.0631
_refine_ls_wR_factor_ref 0.0755
_reflns_Friedel_coverage 0.000
_reflns_Friedel_fraction_full .
_reflns_Friedel_fraction_max .
_reflns_number_gt 2442
_reflns_number_total 3155
_reflns_threshold_expression 'I > 2\s(I)'
_cod_data_source_file suppl_j_ncrs-2022-0048_suppl.cif
_cod_data_source_block mo_2
_cod_database_code 8105719
_shelx_space_group_comment
;
The symmetry employed for this shelxl refinement is uniquely defined
by the following loop, which should always be used as a source of
symmetry information in preference to the above space-group names.
They are only intended as comments.
;
_shelx_estimated_absorpt_t_max 0.954
_shelx_estimated_absorpt_t_min 0.870
_olex2_refinement_description
;
1. Fixed Uiso
 At 1.2 times of:
  All C(H) groups
2.a Aromatic/amide H refined with riding coordinates:
 C2(H2), C3(H3), C4(H4), C5(H5), C6(H6), C7(H7), C8(H8), C9(H9), C10(H10),
 C13(H13), C14(H14), C15(H15), C16(H16), C17(H17), C18(H18), C19(H19), C20(H20),
  C21(H21)
;
_olex2_submission_special_instructions 'No special instructions were received'

loop_
_space_group_symop_operation_xyz
'x, y, z'
'-x, y+1/2, -z+1/2'
'-x, -y, -z'
'x, -y-1/2, z-1/2'

loop_
_atom_site_label
_atom_site_type_symbol
_atom_site_fract_x
_atom_site_fract_y
_atom_site_fract_z
_atom_site_U_iso_or_equiv
_atom_site_adp_type
_atom_site_occupancy
_atom_site_site_symmetry_order
_atom_site_calc_flag
_atom_site_refinement_flags_posn
_atom_site_refinement_flags_adp
_atom_site_refinement_flags_occupancy
_atom_site_disorder_assembly
_atom_site_disorder_group
C1 C 0.6092(5) 0.6450(2) 0.45378(11) 0.0250(6) Uani 1 1 d . . . . .
C2 C 0.3890(5) 0.6563(2) 0.42937(11) 0.0286(7) Uani 1 1 d . . . . .
H2 H 0.333735 0.598064 0.403471 0.034 Uiso 1 1 calc R U . . .
C3 C 0.2509(5) 0.7509(2) 0.44242(12) 0.0327(7) Uani 1 1 d . . . . .
H3 H 0.101505 0.757029 0.425504 0.039 Uiso 1 1 calc R U . . .
C4 C 0.3283(6) 0.8369(3) 0.47996(13) 0.0371(8) Uani 1 1 d . . . . .
H4 H 0.232148 0.901581 0.488960 0.045 Uiso 1 1 calc R U . . .
C5 C 0.5456(5) 0.8280(3) 0.50419(13) 0.0373(8) Uani 1 1 d . . . . .
H5 H 0.599545 0.886808 0.529961 0.045 Uiso 1 1 calc R U . . .
C6 C 0.6858(5) 0.7336(2) 0.49103(12) 0.0307(7) Uani 1 1 d . . . . .
H6 H 0.836035 0.728935 0.507564 0.037 Uiso 1 1 calc R U . . .
C7 C 0.7622(5) 0.5475(2) 0.43969(11) 0.0282(6) Uani 1 1 d . . . . .
H7 H 0.920384 0.558360 0.448883 0.034 Uiso 1 1 calc R U . . .
C8 C 0.7011(5) 0.4443(2) 0.41511(11) 0.0263(6) Uani 1 1 d . . . . .
H8 H 0.543198 0.430383 0.406796 0.032 Uiso 1 1 calc R U . . .
C9 C 0.8609(5) 0.3537(2) 0.40062(11) 0.0264(6) Uani 1 1 d . . . . .
H9 H 1.019145 0.370907 0.406179 0.032 Uiso 1 1 calc R U . . .
C10 C 0.8029(5) 0.2470(2) 0.37992(11) 0.0270(6) Uani 1 1 d . . . . .
H10 H 0.645524 0.229196 0.373107 0.032 Uiso 1 1 calc R U . . .
C11 C 0.9738(5) 0.1558(2) 0.36722(11) 0.0245(6) Uani 1 1 d . . . . .
C12 C 0.8907(4) 0.0331(2) 0.35751(11) 0.0233(6) Uani 1 1 d . . . . .
C13 C 0.6656(4) -0.0129(2) 0.36558(10) 0.0247(6) Uani 1 1 d . . . . .
H13 H 0.543226 0.029005 0.381142 0.030 Uiso 1 1 calc R U . . .
C14 C 0.6592(5) -0.1318(2) 0.34619(11) 0.0272(6) Uani 1 1 d . . . . .
H14 H 0.531747 -0.184131 0.346898 0.033 Uiso 1 1 calc R U . . .
C15 C 0.8753(5) -0.1599(2) 0.32549(11) 0.0271(6) Uani 1 1 d . . . . .
H15 H 0.916686 -0.234024 0.309825 0.033 Uiso 1 1 calc R U . . .
C16 C 1.0185(5) -0.0591(2) 0.33209(11) 0.0254(6) Uani 1 1 d . . . . .
H16 H 1.172299 -0.053496 0.321543 0.031 Uiso 1 1 calc R U . . .
C17 C 0.7128(5) 0.1310(2) 0.23405(11) 0.0272(6) Uani 1 1 d . . . . .
H17 H 0.768398 0.208418 0.243295 0.033 Uiso 1 1 calc R U . . .
C18 C 0.4905(5) 0.0871(2) 0.24370(12) 0.0290(7) Uani 1 1 d . . . . .
H18 H 0.371710 0.129506 0.260508 0.035 Uiso 1 1 calc R U . . .
C19 C 0.6922(5) -0.0610(2) 0.20186(11) 0.0278(6) Uani 1 1 d . . . . .
H19 H 0.731279 -0.135130 0.185808 0.033 Uiso 1 1 calc R U . . .
C20 C 0.8372(5) 0.0399(2) 0.20834(11) 0.0279(6) Uani 1 1 d . . . . .
H20 H 0.990438 0.045424 0.197386 0.034 Uiso 1 1 calc R U . . .
C21 C 0.4790(5) -0.0317(2) 0.22356(11) 0.0281(6) Uani 1 1 d . . . . .
H21 H 0.350085 -0.082952 0.224483 0.034 Uiso 1 1 calc R U . . .
Fe1 Fe 0.73454(6) -0.01599(3) 0.28395(2) 0.02055(11) Uani 1 1 d . . . . .
O1 O 1.1785(3) 0.17972(16) 0.36518(8) 0.0331(5) Uani 1 1 d . . . . .

loop_
_atom_site_aniso_label
_atom_site_aniso_U_11
_atom_site_aniso_U_22
_atom_site_aniso_U_33
_atom_site_aniso_U_23
_atom_site_aniso_U_13
_atom_site_aniso_U_12
C1 0.0254(15) 0.0280(14) 0.0219(15) 0.0019(11) 0.0034(12) -0.0033(12)
C2 0.0324(17) 0.0303(15) 0.0234(16) 0.0012(12) 0.0041(13) -0.0044(13)
C3 0.0282(17) 0.0363(16) 0.0341(18) 0.0094(13) 0.0069(14) 0.0018(13)
C4 0.042(2) 0.0337(16) 0.0371(19) -0.0028(13) 0.0141(15) 0.0045(14)
C5 0.046(2) 0.0341(17) 0.0331(19) -0.0107(13) 0.0109(16) -0.0057(14)
C6 0.0290(17) 0.0334(16) 0.0298(17) -0.0019(12) 0.0025(13) -0.0052(13)
C7 0.0252(15) 0.0312(15) 0.0282(17) 0.0004(12) 0.0010(13) -0.0027(12)
C8 0.0245(15) 0.0263(14) 0.0280(16) 0.0007(11) 0.0009(12) -0.0022(12)
C9 0.0242(15) 0.0313(15) 0.0235(16) 0.0034(12) -0.0002(12) -0.0014(12)
C10 0.0245(15) 0.0281(15) 0.0283(17) 0.0009(12) 0.0000(12) -0.0001(12)
C11 0.0237(15) 0.0303(15) 0.0193(15) 0.0008(11) -0.0021(12) 0.0006(12)
C12 0.0215(14) 0.0270(14) 0.0212(15) 0.0022(11) -0.0002(11) 0.0012(11)
C13 0.0249(14) 0.0297(14) 0.0198(15) 0.0022(11) 0.0035(11) 0.0004(12)
C14 0.0297(16) 0.0215(13) 0.0306(17) 0.0060(11) 0.0041(13) -0.0033(12)
C15 0.0311(16) 0.0230(14) 0.0271(17) 0.0038(11) -0.0009(13) 0.0058(12)
C16 0.0216(15) 0.0290(14) 0.0256(16) 0.0047(11) 0.0001(12) 0.0051(11)
C17 0.0316(16) 0.0206(13) 0.0294(17) 0.0038(11) -0.0006(13) -0.0010(12)
C18 0.0245(16) 0.0284(15) 0.0338(18) 0.0043(12) -0.0011(13) 0.0091(12)
C19 0.0328(17) 0.0243(14) 0.0262(17) -0.0014(11) 0.0005(13) 0.0022(12)
C20 0.0256(15) 0.0299(15) 0.0283(17) 0.0078(12) 0.0015(13) 0.0011(12)
C21 0.0219(15) 0.0374(16) 0.0247(16) 0.0032(12) -0.0040(12) -0.0036(12)
Fe1 0.01767(19) 0.01996(19) 0.0241(2) 0.00115(16) 0.00166(15) 0.00118(16)
O1 0.0228(11) 0.0331(11) 0.0434(13) -0.0013(9) 0.0032(9) -0.0021(9)

loop_
_atom_type_symbol
_atom_type_description
_atom_type_scat_dispersion_real
_atom_type_scat_dispersion_imag
_atom_type_scat_source
C C 0.0033 0.0016 'International Tables Vol C Tables 4.2.6.8 and 6.1.1.4'
H H 0.0000 0.0000 'International Tables Vol C Tables 4.2.6.8 and 6.1.1.4'
Fe Fe 0.3463 0.8444 'International Tables Vol C Tables 4.2.6.8 and 6.1.1.4'
O O 0.0106 0.0060 'International Tables Vol C Tables 4.2.6.8 and 6.1.1.4'

loop_
_geom_angle_atom_site_label_1
_geom_angle_atom_site_label_2
_geom_angle_atom_site_label_3
_geom_angle
_geom_angle_site_symmetry_1
_geom_angle_site_symmetry_3
C2 C1 C6 117.9(3) . .
C2 C1 C7 122.1(2) . .
C6 C1 C7 120.0(3) . .
C1 C2 H2 119.6 . .
C3 C2 C1 120.8(3) . .
C3 C2 H2 119.6 . .
C2 C3 H3 119.7 . .
C2 C3 C4 120.6(3) . .
C4 C3 H3 119.7 . .
C3 C4 H4 120.2 . .
C5 C4 C3 119.6(3) . .
C5 C4 H4 120.2 . .
C4 C5 H5 119.9 . .
C4 C5 C6 120.2(3) . .
C6 C5 H5 119.9 . .
C1 C6 H6 119.5 . .
C5 C6 C1 121.0(3) . .
C5 C6 H6 119.5 . .
C1 C7 H7 116.8 . .
C8 C7 C1 126.5(3) . .
C8 C7 H7 116.8 . .
C7 C8 H8 118.1 . .
C7 C8 C9 123.8(3) . .
C9 C8 H8 118.1 . .
C8 C9 H9 117.7 . .
C10 C9 C8 124.7(3) . .
C10 C9 H9 117.7 . .
C9 C10 H10 118.7 . .
C9 C10 C11 122.5(3) . .
C11 C10 H10 118.7 . .
C12 C11 C10 117.3(2) . .
O1 C11 C10 121.9(2) . .
O1 C11 C12 120.8(2) . .
C11 C12 Fe1 121.50(18) . .
C13 C12 C11 127.7(2) . .
C13 C12 Fe1 69.21(15) . .
C16 C12 C11 124.5(2) . .
C16 C12 C13 107.5(2) . .
C16 C12 Fe1 69.66(15) . .
C12 C13 H13 126.2 . .
C12 C13 Fe1 69.35(15) . .
C14 C13 C12 107.7(2) . .
C14 C13 H13 126.2 . .
C14 C13 Fe1 70.49(15) . .
Fe1 C13 H13 125.6 . .
C13 C14 H14 125.8 . .
C13 C14 C15 108.4(2) . .
C13 C14 Fe1 69.02(14) . .
C15 C14 H14 125.8 . .
C15 C14 Fe1 69.79(15) . .
Fe1 C14 H14 127.0 . .
C14 C15 H15 125.7 . .
C14 C15 Fe1 69.75(15) . .
C16 C15 C14 108.6(2) . .
C16 C15 H15 125.7 . .
C16 C15 Fe1 69.39(15) . .
Fe1 C15 H15 126.7 . .
C12 C16 H16 126.1 . .
C12 C16 Fe1 69.16(15) . .
C15 C16 C12 107.8(2) . .
C15 C16 H16 126.1 . .
C15 C16 Fe1 70.25(16) . .
Fe1 C16 H16 126.1 . .
C18 C17 H17 125.7 . .
C18 C17 Fe1 69.82(15) . .
C20 C17 H17 125.7 . .
C20 C17 C18 108.5(2) . .
C20 C17 Fe1 69.98(15) . .
Fe1 C17 H17 126.0 . .
C17 C18 H18 126.3 . .
C17 C18 Fe1 69.49(15) . .
C21 C18 C17 107.3(2) . .
C21 C18 H18 126.3 . .
C21 C18 Fe1 69.66(15) . .
Fe1 C18 H18 126.1 . .
C20 C19 H19 126.0 . .
C20 C19 Fe1 69.72(15) . .
C21 C19 H19 126.0 . .
C21 C19 C20 107.9(2) . .
C21 C19 Fe1 69.64(16) . .
Fe1 C19 H19 126.2 . .
C17 C20 C19 107.8(2) . .
C17 C20 H20 126.1 . .
C17 C20 Fe1 69.53(15) . .
C19 C20 H20 126.1 . .
C19 C20 Fe1 69.74(15) . .
Fe1 C20 H20 126.2 . .
C18 C21 H21 125.8 . .
C18 C21 Fe1 69.75(16) . .
C19 C21 C18 108.5(2) . .
C19 C21 H21 125.8 . .
C19 C21 Fe1 69.88(16) . .
Fe1 C21 H21 126.2 . .
C12 Fe1 C14 68.61(11) . .
C12 Fe1 C15 68.48(10) . .
C12 Fe1 C16 41.18(10) . .
C12 Fe1 C17 108.01(11) . .
C12 Fe1 C18 122.38(11) . .
C12 Fe1 C19 160.00(11) . .
C12 Fe1 C20 123.81(11) . .
C12 Fe1 C21 158.14(11) . .
C13 Fe1 C12 41.44(10) . .
C13 Fe1 C14 40.50(10) . .
C13 Fe1 C15 68.47(11) . .
C13 Fe1 C16 69.30(11) . .
C13 Fe1 C17 123.31(11) . .
C13 Fe1 C18 106.49(11) . .
C13 Fe1 C19 157.29(11) . .
C13 Fe1 C20 160.15(11) . .
C13 Fe1 C21 121.32(11) . .
C14 Fe1 C15 40.47(10) . .
C16 Fe1 C14 68.35(11) . .
C16 Fe1 C15 40.36(10) . .
C16 Fe1 C17 123.58(11) . .
C16 Fe1 C18 159.30(11) . .
C16 Fe1 C19 123.33(11) . .
C16 Fe1 C20 108.28(11) . .
C16 Fe1 C21 158.97(11) . .
C17 Fe1 C14 159.10(11) . .
C17 Fe1 C15 159.29(11) . .
C17 Fe1 C18 40.68(11) . .
C17 Fe1 C19 68.10(11) . .
C17 Fe1 C20 40.49(10) . .
C17 Fe1 C21 68.07(11) . .
C18 Fe1 C14 122.38(11) . .
C18 Fe1 C15 158.63(11) . .
C18 Fe1 C19 68.35(11) . .
C18 Fe1 C20 68.43(11) . .
C19 Fe1 C14 122.19(11) . .
C19 Fe1 C15 107.82(11) . .
C20 Fe1 C14 158.47(10) . .
C20 Fe1 C15 123.24(11) . .
C20 Fe1 C19 40.54(10) . .
C21 Fe1 C14 106.95(11) . .
C21 Fe1 C15 122.91(11) . .
C21 Fe1 C18 40.59(11) . .
C21 Fe1 C19 40.48(10) . .
C21 Fe1 C20 68.13(11) . .

loop_
_geom_bond_atom_site_label_1
_geom_bond_atom_site_label_2
_geom_bond_distance
_geom_bond_site_symmetry_2
C1 C2 1.397(4) .
C1 C6 1.399(4) .
C1 C7 1.465(4) .
C2 H2 0.9500 .
C2 C3 1.380(4) .
C3 H3 0.9500 .
C3 C4 1.385(4) .
C4 H4 0.9500 .
C4 C5 1.379(4) .
C5 H5 0.9500 .
C5 C6 1.387(4) .
C6 H6 0.9500 .
C7 H7 0.9500 .
C7 C8 1.341(4) .
C8 H8 0.9500 .
C8 C9 1.437(4) .
C9 H9 0.9500 .
C9 C10 1.334(4) .
C10 H10 0.9500 .
C10 C11 1.474(4) .
C11 C12 1.474(4) .
C11 O1 1.232(3) .
C12 C13 1.439(3) .
C12 C16 1.433(3) .
C12 Fe1 2.034(3) .
C13 H13 0.9500 .
C13 C14 1.413(4) .
C13 Fe1 2.032(3) .
C14 H14 0.9500 .
C14 C15 1.419(4) .
C14 Fe1 2.051(3) .
C15 H15 0.9500 .
C15 C16 1.412(4) .
C15 Fe1 2.052(3) .
C16 H16 0.9500 .
C16 Fe1 2.041(3) .
C17 H17 0.9500 .
C17 C18 1.422(4) .
C17 C20 1.416(4) .
C17 Fe1 2.043(3) .
C18 H18 0.9500 .
C18 C21 1.419(4) .
C18 Fe1 2.047(3) .
C19 H19 0.9500 .
C19 C20 1.420(4) .
C19 C21 1.417(4) .
C19 Fe1 2.049(3) .
C20 H20 0.9500 .
C20 Fe1 2.049(3) .
C21 H21 0.9500 .
C21 Fe1 2.046(3) .

loop_
_geom_torsion_atom_site_label_1
_geom_torsion_atom_site_label_2
_geom_torsion_atom_site_label_3
_geom_torsion_atom_site_label_4
_geom_torsion
_geom_torsion_site_symmetry_1
_geom_torsion_site_symmetry_2
_geom_torsion_site_symmetry_3
_geom_torsion_site_symmetry_4
C1 C2 C3 C4 0.2(4) . . . .
C1 C7 C8 C9 177.7(3) . . . .
C2 C1 C6 C5 1.4(4) . . . .
C2 C1 C7 C8 -18.5(4) . . . .
C2 C3 C4 C5 0.4(4) . . . .
C3 C4 C5 C6 0.0(4) . . . .
C4 C5 C6 C1 -0.9(4) . . . .
C6 C1 C2 C3 -1.0(4) . . . .
C6 C1 C7 C8 164.2(3) . . . .
C7 C1 C2 C3 -178.3(3) . . . .
C7 C1 C6 C5 178.7(3) . . . .
C7 C8 C9 C10 174.8(3) . . . .
C8 C9 C10 C11 -178.2(3) . . . .
C9 C10 C11 C12 165.6(3) . . . .
C9 C10 C11 O1 -13.7(4) . . . .
C10 C11 C12 C13 -8.5(4) . . . .
C10 C11 C12 C16 164.3(3) . . . .
C10 C11 C12 Fe1 78.5(3) . . . .
C11 C12 C13 C14 174.7(3) . . . .
C11 C12 C13 Fe1 114.4(3) . . . .
C11 C12 C16 C15 -174.8(2) . . . .
C11 C12 C16 Fe1 -114.9(3) . . . .
C12 C13 C14 C15 -0.8(3) . . . .
C12 C13 C14 Fe1 -59.63(18) . . . .
C13 C12 C16 C15 -0.8(3) . . . .
C13 C12 C16 Fe1 59.08(18) . . . .
C13 C14 C15 C16 0.3(3) . . . .
C13 C14 C15 Fe1 -58.34(19) . . . .
C14 C15 C16 C12 0.3(3) . . . .
C14 C15 C16 Fe1 -58.90(19) . . . .
C16 C12 C13 C14 1.0(3) . . . .
C16 C12 C13 Fe1 -59.37(18) . . . .
C17 C18 C21 C19 0.2(3) . . . .
C17 C18 C21 Fe1 59.54(19) . . . .
C18 C17 C20 C19 0.1(3) . . . .
C18 C17 C20 Fe1 -59.40(19) . . . .
C20 C17 C18 C21 -0.2(3) . . . .
C20 C17 C18 Fe1 59.50(19) . . . .
C20 C19 C21 C18 -0.1(3) . . . .
C20 C19 C21 Fe1 -59.42(19) . . . .
C21 C19 C20 C17 0.0(3) . . . .
C21 C19 C20 Fe1 59.37(19) . . . .
Fe1 C12 C13 C14 60.35(18) . . . .
Fe1 C12 C16 C15 -59.86(19) . . . .
Fe1 C13 C14 C15 58.81(19) . . . .
Fe1 C14 C15 C16 58.68(19) . . . .
Fe1 C15 C16 C12 59.17(18) . . . .
Fe1 C17 C18 C21 -59.65(19) . . . .
Fe1 C17 C20 C19 59.47(19) . . . .
Fe1 C18 C21 C19 -59.37(19) . . . .
Fe1 C19 C20 C17 -59.33(19) . . . .
Fe1 C19 C21 C18 59.29(19) . . . .
O1 C11 C12 C13 170.9(3) . . . .
O1 C11 C12 C16 -16.3(4) . . . .
O1 C11 C12 Fe1 -102.1(3) . . . .
